data_7058506
loop_
_publ_author_name
'Kundu, Bidyut Kumar'
'Pragti, Pragti'
'Reena, Reena'
'Mobin, Shaikh M.'
'Mukhopadhyay, Suman'

_publ_section_title
;
 Mechanistic and thermodynamic aspects of a pyrene-based fluorescent probe
 to detect picric acid
;
_journal_issue 29
_journal_name_full 'New Journal of Chemistry'
_journal_page_first 11483
_journal_paper_doi 10.1039/C9NJ02342A
_journal_volume 43
_journal_year 2019
_chemical_formula_sum 'C22 H14 N2 O S'
_chemical_formula_weight 354.41
_space_group_crystal_system monoclinic
_space_group_IT_number 14
_space_group_name_Hall '-P 2ybc'
_space_group_name_H-M_alt 'P 1 21/c 1'
_symmetry_space_group_name_Hall '-P 2ybc'
_symmetry_space_group_name_H-M 'P 1 21/c 1'
_atom_sites_solution_hydrogens geom
_audit_creation_method SHELXL-2014/7
_audit_update_record
;
2018-08-13 deposited with the CCDC.    2019-06-19 downloaded from the CCDC.
;
_cell_angle_alpha 90
_cell_angle_beta 99.643(3)
_cell_angle_gamma 90
_cell_formula_units_Z 4
_cell_length_a 13.6604(4)
_cell_length_b 10.0147(3)
_cell_length_c 12.6251(3)
_cell_measurement_reflns_used 3954
_cell_measurement_temperature 293(2)
_cell_measurement_theta_max 26.8350
_cell_measurement_theta_min 3.9250
_cell_volume 1702.77(8)
_computing_cell_refinement 'CrysAlis RED, Oxford Diffraction Ltd.,'
_computing_data_collection 'CrysAlis CCD, Oxford Diffraction Ltd.,'
_computing_data_reduction 'CrysAlis RED, Oxford Diffraction Ltd.,'
_computing_molecular_graphics Ortep3
_computing_publication_material Shelx97
_computing_structure_refinement 'SHELXL-2014/7 (Sheldrick, 2014)'
_computing_structure_solution 'SHELXS-97 (Sheldrick, 1997)'
_diffrn_ambient_temperature 293(2)
_diffrn_detector_area_resol_mean 15.9948
_diffrn_measured_fraction_theta_full 0.999
_diffrn_measured_fraction_theta_max 0.901
_diffrn_measurement_device_type 'OXFORD DIFFRACTION SUPER NOVA'
_diffrn_measurement_method \w/q-scan
_diffrn_radiation_monochromator graphite
_diffrn_radiation_source 'Micro-Focus (Mo) X-ray Source'
_diffrn_radiation_type MoK\a
_diffrn_radiation_wavelength 0.71073
_diffrn_reflns_av_R_equivalents 0.0465
_diffrn_reflns_av_unetI/netI 0.0450
_diffrn_reflns_Laue_measured_fraction_full 0.999
_diffrn_reflns_Laue_measured_fraction_max 0.901
_diffrn_reflns_limit_h_max 18
_diffrn_reflns_limit_h_min -18
_diffrn_reflns_limit_k_max 8
_diffrn_reflns_limit_k_min -13
_diffrn_reflns_limit_l_max 16
_diffrn_reflns_limit_l_min -16
_diffrn_reflns_number 15958
_diffrn_reflns_point_group_measured_fraction_full 0.999
_diffrn_reflns_point_group_measured_fraction_max 0.901
_diffrn_reflns_theta_full 25.242
_diffrn_reflns_theta_max 29.009
_diffrn_reflns_theta_min 2.876
_exptl_absorpt_coefficient_mu 0.203
_exptl_absorpt_correction_T_max 1.00000
_exptl_absorpt_correction_T_min 0.69668
_exptl_absorpt_correction_type multi-scan
_exptl_absorpt_process_details
;
CrysAlisPro, Agilent Technologies,
Version 1.171.37.35 (release 13-08-2014 CrysAlis171 .NET)
(compiled Aug 13 2014,18:06:01)
Empirical absorption correction using spherical harmonics,
 implemented in SCALE3 ABSPACK scaling algorithm.
;
_exptl_crystal_colour COLORLESS
_exptl_crystal_density_diffrn 1.382
_exptl_crystal_density_method 'not measured'
_exptl_crystal_description BLOCK
_exptl_crystal_F_000 736
_exptl_crystal_size_max 0.330
_exptl_crystal_size_mid 0.260
_exptl_crystal_size_min 0.210
_refine_diff_density_max 0.577
_refine_diff_density_min -0.729
_refine_diff_density_rms 0.185
_refine_ls_extinction_method none
_refine_ls_goodness_of_fit_ref 1.083
_refine_ls_hydrogen_treatment constr
_refine_ls_matrix_type full
_refine_ls_number_parameters 235
_refine_ls_number_reflns 4083
_refine_ls_number_restraints 0
_refine_ls_restrained_S_all 1.083
_refine_ls_R_factor_all 0.1423
_refine_ls_R_factor_gt 0.0849
_refine_ls_shift/su_max 0.000
_refine_ls_shift/su_mean 0.000
_refine_ls_structure_factor_coef Fsqd
_refine_ls_weighting_details 'w=1/[\s^2^(Fo^2^)+(0.1840P)^2^+0.3696P] where P=(Fo^2^+2Fc^2^)/3'
_refine_ls_weighting_scheme calc
_refine_ls_wR_factor_gt 0.2467
_refine_ls_wR_factor_ref 0.3153
_reflns_Friedel_coverage 0.000
_reflns_number_gt 2444
_reflns_number_total 4083
_reflns_threshold_expression 'I > 2\s(I)'
_cod_data_source_file c9nj02342a2.cif
_cod_data_source_block shelx
_cod_depositor_comments 'Adding full bibliography for 7058506.cif.'
_cod_database_code 7058506
_shelx_shelxl_version_number 2014/7
_shelx_space_group_comment
;
The symmetry employed for this shelxl refinement is uniquely defined
by the following loop, which should always be used as a source of
symmetry information in preference to the above space-group names.
They are only intended as comments.
;
_shelx_estimated_absorpt_t_min 0.936
_shelx_estimated_absorpt_t_max 0.959

loop_
_space_group_symop_operation_xyz
'x, y, z'
'-x, y+1/2, -z+1/2'
'-x, -y, -z'
'x, -y-1/2, z-1/2'

loop_
_atom_site_label
_atom_site_type_symbol
_atom_site_fract_x
_atom_site_fract_y
_atom_site_fract_z
_atom_site_U_iso_or_equiv
_atom_site_adp_type
_atom_site_occupancy
_atom_site_site_symmetry_order
_atom_site_calc_flag
_atom_site_refinement_flags_posn
_atom_site_refinement_flags_adp
S1 S 0.85787(9) 0.92244(13) 0.37435(12) 0.0924(5) Uani 1 1 d . .
O1 O 1.06031(16) 0.6398(3) 0.4538(2) 0.0675(7) Uani 1 1 d . .
N1 N 0.9094(2) 0.6431(3) 0.4989(2) 0.0603(8) Uani 1 1 d . .
H1N H 0.9214 0.5676 0.5309 0.072 Uiso 1 1 calc R U
N2 N 0.81879(19) 0.7022(3) 0.4969(2) 0.0528(7) Uani 1 1 d . .
C1 C 0.9113(4) 1.0405(5) 0.3086(4) 0.0946(15) Uani 1 1 d . .
H1 H 0.8782 1.1166 0.2795 0.113 Uiso 1 1 calc R U
C2 C 1.0058(3) 1.0145(5) 0.3021(4) 0.0982(16) Uani 1 1 d . .
H2 H 1.0445 1.0719 0.2685 0.118 Uiso 1 1 calc R U
C3 C 1.0435(3) 0.8916(5) 0.3507(3) 0.0770(12) Uani 1 1 d . .
H3 H 1.1070 0.8575 0.3521 0.092 Uiso 1 1 calc R U
C4 C 0.9649(2) 0.8304(4) 0.3972(3) 0.0564(8) Uani 1 1 d . .
C5 C 0.9808(2) 0.7008(4) 0.4515(3) 0.0550(8) Uani 1 1 d . .
C6 C 0.7554(2) 0.6340(3) 0.5387(3) 0.0502(7) Uani 1 1 d . .
H6 H 0.7742 0.5529 0.5718 0.060 Uiso 1 1 calc R U
C7 C 0.6543(2) 0.6828(3) 0.5345(2) 0.0439(7) Uani 1 1 d . .
C8 C 0.6219(2) 0.7935(3) 0.4699(2) 0.0496(7) Uani 1 1 d . .
H8 H 0.6668 0.8369 0.4338 0.059 Uiso 1 1 calc R U
C9 C 0.5266(2) 0.8396(3) 0.4583(2) 0.0495(7) Uani 1 1 d . .
H9 H 0.5080 0.9136 0.4151 0.059 Uiso 1 1 calc R U
C10 C 0.4562(2) 0.7766(3) 0.5106(2) 0.0440(7) Uani 1 1 d . .
C11 C 0.3555(2) 0.8197(3) 0.4982(3) 0.0547(8) Uani 1 1 d . .
H11 H 0.3354 0.8920 0.4536 0.066 Uiso 1 1 calc R U
C12 C 0.2886(2) 0.7587(3) 0.5489(3) 0.0582(9) Uani 1 1 d . .
H12 H 0.2236 0.7899 0.5387 0.070 Uiso 1 1 calc R U
C13 C 0.3157(2) 0.6475(3) 0.6179(2) 0.0480(7) Uani 1 1 d . .
C14 C 0.2484(2) 0.5815(4) 0.6721(3) 0.0578(9) Uani 1 1 d . .
H14 H 0.1833 0.6119 0.6649 0.069 Uiso 1 1 calc R U
C15 C 0.2773(3) 0.4722(4) 0.7358(3) 0.0627(9) Uani 1 1 d . .
H15 H 0.2311 0.4295 0.7705 0.075 Uiso 1 1 calc R U
C16 C 0.3735(3) 0.4251(3) 0.7492(2) 0.0543(8) Uani 1 1 d . .
H16 H 0.3912 0.3506 0.7922 0.065 Uiso 1 1 calc R U
C17 C 0.4449(2) 0.4885(3) 0.6984(2) 0.0445(7) Uani 1 1 d . .
C18 C 0.5455(2) 0.4431(3) 0.7101(2) 0.0501(8) Uani 1 1 d . .
H18 H 0.5652 0.3699 0.7539 0.060 Uiso 1 1 calc R U
C19 C 0.6123(2) 0.5041(3) 0.6589(2) 0.0460(7) Uani 1 1 d . .
H19 H 0.6770 0.4716 0.6685 0.055 Uiso 1 1 calc R U
C20 C 0.5871(2) 0.6173(3) 0.5902(2) 0.0387(6) Uani 1 1 d . .
C21 C 0.4867(2) 0.6651(3) 0.5775(2) 0.0389(6) Uani 1 1 d . .
C22 C 0.4163(2) 0.6000(3) 0.6321(2) 0.0418(7) Uani 1 1 d . .

loop_
_atom_site_aniso_label
_atom_site_aniso_U_11
_atom_site_aniso_U_22
_atom_site_aniso_U_33
_atom_site_aniso_U_23
_atom_site_aniso_U_13
_atom_site_aniso_U_12
S1 0.0707(8) 0.0815(9) 0.1303(11) 0.0354(7) 0.0323(7) 0.0170(5)
O1 0.0447(13) 0.0689(16) 0.0915(18) 0.0075(14) 0.0188(12) 0.0104(11)
N1 0.0481(15) 0.0578(18) 0.0781(19) 0.0111(14) 0.0195(14) 0.0109(12)
N2 0.0455(14) 0.0520(15) 0.0631(16) 0.0017(12) 0.0152(12) 0.0072(12)
C1 0.081(3) 0.084(3) 0.121(4) 0.033(3) 0.022(3) 0.007(2)
C2 0.075(3) 0.111(4) 0.112(4) 0.048(3) 0.025(3) -0.002(3)
C3 0.071(3) 0.082(3) 0.080(3) 0.036(2) 0.020(2) 0.009(2)
C4 0.0489(18) 0.063(2) 0.0580(18) 0.0017(16) 0.0101(14) 0.0035(15)
C5 0.0475(17) 0.061(2) 0.0570(18) -0.0020(15) 0.0093(14) 0.0009(14)
C6 0.0531(17) 0.0450(17) 0.0547(17) 0.0037(14) 0.0152(14) 0.0073(14)
C7 0.0516(17) 0.0375(15) 0.0441(15) -0.0014(12) 0.0124(13) 0.0036(12)
C8 0.0583(18) 0.0408(16) 0.0521(17) 0.0038(13) 0.0166(14) -0.0012(14)
C9 0.0565(18) 0.0391(15) 0.0538(17) 0.0087(13) 0.0114(14) 0.0065(13)
C10 0.0481(15) 0.0356(15) 0.0468(15) 0.0010(12) 0.0030(12) 0.0003(12)
C11 0.0547(18) 0.0450(17) 0.0619(19) 0.0117(14) 0.0030(15) 0.0084(14)
C12 0.0453(17) 0.057(2) 0.069(2) 0.0041(16) 0.0005(15) 0.0067(14)
C13 0.0455(16) 0.0461(17) 0.0513(16) -0.0027(13) 0.0054(13) -0.0036(13)
C14 0.0452(17) 0.064(2) 0.064(2) -0.0007(16) 0.0088(15) -0.0043(14)
C15 0.062(2) 0.070(2) 0.059(2) 0.0050(17) 0.0193(17) -0.0142(18)
C16 0.064(2) 0.0532(19) 0.0466(17) 0.0088(14) 0.0130(15) -0.0059(15)
C17 0.0556(17) 0.0384(15) 0.0393(14) 0.0004(12) 0.0073(12) -0.0020(12)
C18 0.0625(19) 0.0412(16) 0.0461(16) 0.0091(13) 0.0081(14) 0.0066(14)
C19 0.0482(16) 0.0431(17) 0.0465(16) 0.0023(12) 0.0078(13) 0.0101(13)
C20 0.0459(15) 0.0319(13) 0.0379(14) -0.0036(11) 0.0060(11) 0.0011(11)
C21 0.0469(15) 0.0321(13) 0.0369(13) -0.0053(11) 0.0052(11) -0.0021(11)
C22 0.0486(16) 0.0367(14) 0.0394(14) -0.0034(11) 0.0057(12) -0.0033(12)

loop_
_atom_type_symbol
_atom_type_description
_atom_type_scat_dispersion_real
_atom_type_scat_dispersion_imag
_atom_type_scat_source
C C 0.0033 0.0016 'International Tables Vol C Tables 4.2.6.8 and 6.1.1.4'
H H 0.0000 0.0000 'International Tables Vol C Tables 4.2.6.8 and 6.1.1.4'
N N 0.0061 0.0033 'International Tables Vol C Tables 4.2.6.8 and 6.1.1.4'
O O 0.0106 0.0060 'International Tables Vol C Tables 4.2.6.8 and 6.1.1.4'
S S 0.1246 0.1234 'International Tables Vol C Tables 4.2.6.8 and 6.1.1.4'

loop_
_geom_angle_atom_site_label_1
_geom_angle_atom_site_label_2
_geom_angle_atom_site_label_3
_geom_angle
C1 S1 C4 91.9(2)
C5 N1 N2 121.5(3)
C5 N1 H1N 119.3
N2 N1 H1N 119.3
C6 N2 N1 115.6(3)
C2 C1 S1 113.4(4)
C2 C1 H1 123.3
S1 C1 H1 123.3
C1 C2 C3 115.1(4)
C1 C2 H2 122.5
C3 C2 H2 122.5
C2 C3 C4 107.5(4)
C2 C3 H3 126.2
C4 C3 H3 126.2
C3 C4 C5 120.3(3)
C3 C4 S1 112.0(3)
C5 C4 S1 127.6(2)
O1 C5 N1 118.1(3)
O1 C5 C4 120.4(3)
N1 C5 C4 121.5(3)
N2 C6 C7 120.5(3)
N2 C6 H6 119.8
C7 C6 H6 119.8
C8 C7 C20 119.3(3)
C8 C7 C6 119.3(3)
C20 C7 C6 121.3(3)
C9 C8 C7 122.1(3)
C9 C8 H8 119.0
C7 C8 H8 119.0
C8 C9 C10 120.9(3)
C8 C9 H9 119.6
C10 C9 H9 119.6
C9 C10 C21 118.5(3)
C9 C10 C11 122.4(3)
C21 C10 C11 119.0(3)
C12 C11 C10 122.0(3)
C12 C11 H11 119.0
C10 C11 H11 119.0
C11 C12 C13 121.2(3)
C11 C12 H12 119.4
C13 C12 H12 119.4
C14 C13 C12 122.9(3)
C14 C13 C22 118.4(3)
C12 C13 C22 118.7(3)
C15 C14 C13 120.9(3)
C15 C14 H14 119.5
C13 C14 H14 119.5
C14 C15 C16 121.1(3)
C14 C15 H15 119.4
C16 C15 H15 119.4
C15 C16 C17 120.6(3)
C15 C16 H16 119.7
C17 C16 H16 119.7
C16 C17 C22 118.9(3)
C16 C17 C18 122.5(3)
C22 C17 C18 118.6(3)
C19 C18 C17 121.4(3)
C19 C18 H18 119.3
C17 C18 H18 119.3
C18 C19 C20 122.3(3)
C18 C19 H19 118.9
C20 C19 H19 118.9
C7 C20 C19 124.0(3)
C7 C20 C21 118.6(2)
C19 C20 C21 117.4(2)
C10 C21 C22 119.4(3)
C10 C21 C20 120.6(2)
C22 C21 C20 120.0(2)
C17 C22 C21 120.3(3)
C17 C22 C13 120.0(3)
C21 C22 C13 119.7(3)

loop_
_geom_bond_atom_site_label_1
_geom_bond_atom_site_label_2
_geom_bond_distance
S1 C1 1.681(5)
S1 C4 1.711(3)
O1 C5 1.243(4)
N1 C5 1.355(4)
N1 N2 1.369(3)
N1 H1N 0.8600
N2 C6 1.283(4)
C1 C2 1.333(6)
C1 H1 0.9300
C2 C3 1.432(6)
C2 H2 0.9300
C3 C4 1.443(5)
C3 H3 0.9300
C4 C5 1.467(5)
C6 C7 1.458(4)
C6 H6 0.9300
C7 C8 1.404(4)
C7 C20 1.409(4)
C8 C9 1.366(4)
C8 H8 0.9300
C9 C10 1.404(4)
C9 H9 0.9300
C10 C21 1.419(4)
C10 C11 1.425(4)
C11 C12 1.347(5)
C11 H11 0.9300
C12 C13 1.425(4)
C12 H12 0.9300
C13 C14 1.400(4)
C13 C22 1.437(4)
C14 C15 1.376(5)
C14 H14 0.9300
C15 C16 1.380(5)
C15 H15 0.9300
C16 C17 1.406(4)
C16 H16 0.9300
C17 C22 1.411(4)
C17 C18 1.431(4)
C18 C19 1.350(4)
C18 H18 0.9300
C19 C20 1.434(4)
C19 H19 0.9300
C20 C21 1.435(4)
C21 C22 1.432(4)

loop_
_geom_torsion_atom_site_label_1
_geom_torsion_atom_site_label_2
_geom_torsion_atom_site_label_3
_geom_torsion_atom_site_label_4
_geom_torsion
C5 N1 N2 C6 175.8(3)
C4 S1 C1 C2 0.3(5)
S1 C1 C2 C3 0.7(7)
C1 C2 C3 C4 -1.5(6)
C2 C3 C4 C5 178.8(4)
C2 C3 C4 S1 1.7(5)
C1 S1 C4 C3 -1.2(4)
C1 S1 C4 C5 -178.1(4)
N2 N1 C5 O1 -178.0(3)
N2 N1 C5 C4 1.0(5)
C3 C4 C5 O1 -3.2(5)
S1 C4 C5 O1 173.5(3)
C3 C4 C5 N1 177.8(3)
S1 C4 C5 N1 -5.5(5)
N1 N2 C6 C7 -175.8(3)
N2 C6 C7 C8 10.2(5)
N2 C6 C7 C20 -172.7(3)
C20 C7 C8 C9 -0.6(5)
C6 C7 C8 C9 176.5(3)
C7 C8 C9 C10 -0.5(5)
C8 C9 C10 C21 1.0(5)
C8 C9 C10 C11 -178.3(3)
C9 C10 C11 C12 -179.9(3)
C21 C10 C11 C12 0.8(5)
C10 C11 C12 C13 0.0(5)
C11 C12 C13 C14 180.0(3)
C11 C12 C13 C22 -0.4(5)
C12 C13 C14 C15 178.4(3)
C22 C13 C14 C15 -1.2(5)
C13 C14 C15 C16 0.6(5)
C14 C15 C16 C17 0.5(5)
C15 C16 C17 C22 -1.0(5)
C15 C16 C17 C18 180.0(3)
C16 C17 C18 C19 178.8(3)
C22 C17 C18 C19 -0.3(5)
C17 C18 C19 C20 0.0(5)
C8 C7 C20 C19 -179.6(3)
C6 C7 C20 C19 3.4(4)
C8 C7 C20 C21 1.0(4)
C6 C7 C20 C21 -176.0(2)
C18 C19 C20 C7 -179.3(3)
C18 C19 C20 C21 0.2(4)
C9 C10 C21 C22 179.6(3)
C11 C10 C21 C22 -1.0(4)
C9 C10 C21 C20 -0.6(4)
C11 C10 C21 C20 178.8(3)
C7 C20 C21 C10 -0.4(4)
C19 C20 C21 C10 -179.9(2)
C7 C20 C21 C22 179.4(2)
C19 C20 C21 C22 -0.1(4)
C16 C17 C22 C21 -178.7(3)
C18 C17 C22 C21 0.4(4)
C16 C17 C22 C13 0.3(4)
C18 C17 C22 C13 179.4(3)
C10 C21 C22 C17 179.6(2)
C20 C21 C22 C17 -0.2(4)
C10 C21 C22 C13 0.6(4)
C20 C21 C22 C13 -179.2(2)
C14 C13 C22 C17 0.8(4)
C12 C13 C22 C17 -178.9(3)
C14 C13 C22 C21 179.8(3)
C12 C13 C22 C21 0.2(4)
